data_4328191
loop_
_publ_author_name
'Jonathan Bould'
'Jan Mach\'a\<cek'
'Michael G. S. Londesborough'
'Ram\'on Mac\'ias'
'John D. Kennedy'
'Zden\<ek Bastl'
'Patrick Rupper'
'Tom\'a\<s Ba\<se'

_publ_contact_author_address
;
Institute of Inorganic Chemistry
Academy of Sciences of the Czech Republic, vvi
Husinec-250 68 Rez, CP 1001, Czech Republic
;
_publ_contact_author_email jbould@gmail.com
_publ_contact_author_name
;
J. Bould
;
_publ_contact_author_phone '+420 266 17 3105'
_publ_section_title
;
 Decaborane Thiols as Building Blocks for Self-Assembled Monolayers on
 Metal Surfaces
;
_journal_name_full 'Inorganic Chemistry'
_journal_page_first 1685
_journal_page_last 1694
_journal_paper_doi 10.1021/ic202000b
_journal_volume 51
_journal_year 2012
_chemical_formula_moiety 'B10 H14 S'
_chemical_formula_sum 'B10 H14 S'
_chemical_formula_weight 154.27
_chemical_name_systematic
; 
 ? 
;
_space_group_IT_number 19
_symmetry_cell_setting orthorhombic
_symmetry_space_group_name_Hall 'P 2ac 2ab'
_symmetry_space_group_name_H-M 'P 21 21 21'
_atom_sites_solution_hydrogens geom
_atom_sites_solution_primary direct
_atom_sites_solution_secondary difmap
_audit_creation_method SHELXL-97
_cell_angle_alpha 90.00
_cell_angle_beta 90.00
_cell_angle_gamma 90.00
_cell_formula_units_Z 4
_cell_length_a 7.14960(10)
_cell_length_b 10.7261(2)
_cell_length_c 12.7584(3)
_cell_measurement_reflns_used 7118
_cell_measurement_temperature 150(2)
_cell_measurement_theta_max 27.85
_cell_measurement_theta_min 2.48
_cell_volume 978.41(3)
_computing_cell_refinement
;
APEX 2 software, Bruker Nonius 2004 
;
_computing_data_collection
;
APEX 2 software, Bruker Nonius 2004 
;
_computing_data_reduction
;
SAINT - Bruker Integration program embedded in
APEX 2 software, Bruker Nonius 2004 
;
_computing_molecular_graphics 'ORTEP-III Version 1.08 (Farrugia, 2005)'
_computing_publication_material
;
enCIFer: A program for viewing, editing and visualising CIFs. 
F. H. Allen, O. Johnson, G. P. Shields, B. R. Smith, M. Towler, 
J. Applied Cryst., 37, 331-334, 2004
;
_diffrn_ambient_temperature 150(2)
_diffrn_detector_area_resol_mean
;
120 microns
;
_diffrn_measured_fraction_theta_full 1.000
_diffrn_measured_fraction_theta_max 1.000
_diffrn_measurement_device_type
;
Mach3 kappa-type 4-circle goniostat.
;
_diffrn_measurement_method 'rotation images'
_diffrn_radiation_detector 'ApexII camera'
_diffrn_radiation_monochromator
;
graphite model mounted in "parallel" mode
;
_diffrn_radiation_source
;
Bruker Nonius FR591 rotating anode generator
;
_diffrn_radiation_type MoK\a
_diffrn_radiation_wavelength 0.71073
_diffrn_reflns_av_R_equivalents 0.0387
_diffrn_reflns_av_sigmaI/netI 0.0247
_diffrn_reflns_limit_h_max 9
_diffrn_reflns_limit_h_min -9
_diffrn_reflns_limit_k_max 14
_diffrn_reflns_limit_k_min -14
_diffrn_reflns_limit_l_max 16
_diffrn_reflns_limit_l_min -16
_diffrn_reflns_number 16222
_diffrn_reflns_theta_full 28.25
_diffrn_reflns_theta_max 28.25
_diffrn_reflns_theta_min 2.48
_diffrn_standards_decay_% 0
_diffrn_standards_interval_count 0
_diffrn_standards_interval_time 0
_diffrn_standards_number 0
_exptl_absorpt_coefficient_mu 0.248
_exptl_absorpt_correction_T_max 0.9708
_exptl_absorpt_correction_T_min 0.9338
_exptl_absorpt_correction_type multi-scan
_exptl_absorpt_process_details
;
See Sheldrick, G. M. (2002). SADABS. Version 
2.03. University of Gottingen, Germany.
;
_exptl_crystal_colour colourless
_exptl_crystal_density_diffrn 1.047
_exptl_crystal_description prism
_exptl_crystal_F_000 320
_exptl_crystal_size_max 0.28
_exptl_crystal_size_mid 0.15
_exptl_crystal_size_min 0.12
_refine_diff_density_max 0.261
_refine_diff_density_min -0.129
_refine_diff_density_rms 0.031
_refine_ls_abs_structure_details 'Flack H D (1983), Acta Cryst. A39, 876-881'
_refine_ls_abs_structure_Flack 0.03(6)
_refine_ls_extinction_method none
_refine_ls_goodness_of_fit_ref 1.082
_refine_ls_hydrogen_treatment refall
_refine_ls_matrix_type full
_refine_ls_number_parameters 156
_refine_ls_number_reflns 2423
_refine_ls_number_restraints 0
_refine_ls_restrained_S_all 1.082
_refine_ls_R_factor_all 0.0279
_refine_ls_R_factor_gt 0.0247
_refine_ls_shift/su_max 0.001
_refine_ls_shift/su_mean 0.000
_refine_ls_structure_factor_coef Fsqd
_refine_ls_weighting_details
; calc 
 [1.00000+0.00000exp(0.00(sin\q/\l)^2^)]/ 
   [\s^2^(Fo^2^)+0.0000+0.0642*P+(0.0345P)^2^+0.0000sin\q/\l] 
 where P = 0.00000Fo^2^ + 1.00000Fc^2^ 
;
_refine_ls_weighting_scheme calc
_refine_ls_wR_factor_gt 0.0618
_refine_ls_wR_factor_ref 0.0630
_reflns_number_gt 2282
_reflns_number_total 2423
_reflns_threshold_expression >2sigma(I)
_cod_data_source_file ic202000b_si_002_3.cif
_cod_data_source_block compound2_jdk_2
_cod_database_code 4328191

loop_
_symmetry_equiv_pos_as_xyz
'x, y, z'
'-x+1/2, -y, z+1/2'
'x+1/2, -y+1/2, -z'
'-x, y+1/2, -z+1/2'

loop_
_atom_site_label
_atom_site_type_symbol
_atom_site_fract_x
_atom_site_fract_y
_atom_site_fract_z
_atom_site_U_iso_or_equiv
_atom_site_adp_type
_atom_site_occupancy
_atom_site_symmetry_multiplicity
_atom_site_calc_flag
B1 B -0.2498(2) 0.11027(12) 0.86017(10) 0.0247(3) Uani 1 1 d
H1 H -0.298(2) 0.2050(14) 0.8761(11) 0.035(4) Uiso 1 1 d
S2 S 0.16312(5) 0.21937(3) 0.88017(2) 0.02944(9) Uani 1 1 d
B2 B -0.00380(19) 0.09073(11) 0.84704(10) 0.0212(3) Uani 1 1 d
H2 H 0.057(3) 0.2705(19) 0.9452(15) 0.064(5) Uiso 1 1 d
B3 B -0.1258(2) 0.01200(12) 0.94922(10) 0.0261(3) Uani 1 1 d
H3 H -0.077(2) 0.0305(15) 1.0312(12) 0.037(4) Uiso 1 1 d
B4 B -0.3658(2) -0.01812(14) 0.92131(12) 0.0310(3) Uani 1 1 d
H4 H -0.476(2) -0.0011(15) 0.9794(13) 0.041(4) Uiso 1 1 d
B5 B -0.1577(2) 0.08546(11) 0.73495(9) 0.0227(2) Uani 1 1 d
H5 H -0.167(2) 0.1466(15) 0.6778(12) 0.038(4) Uiso 1 1 d
B6 B 0.04500(19) -0.01121(12) 0.74550(11) 0.0241(3) Uani 1 1 d
H6 H 0.158(2) -0.0116(14) 0.6938(12) 0.038(4) Uiso 1 1 d
B7 B 0.04213(19) -0.07015(12) 0.87695(12) 0.0261(3) Uani 1 1 d
H7 H 0.170(2) -0.1061(14) 0.9084(12) 0.034(4) Uiso 1 1 d
B8 B -0.1975(2) -0.14180(13) 0.92512(12) 0.0320(3) Uani 1 1 d
H8 H -0.188(2) -0.2148(14) 0.9804(12) 0.042(4) Uiso 1 1 d
B9 B -0.3864(2) -0.14083(15) 0.83408(12) 0.0325(3) Uani 1 1 d
H9 H -0.483(2) -0.2097(16) 0.8275(13) 0.044(4) Uiso 1 1 d
B10 B -0.3951(2) 0.01480(14) 0.78396(12) 0.0281(3) Uani 1 1 d
H10 H -0.514(2) 0.0492(14) 0.7463(12) 0.034(4) Uiso 1 1 d
H56 H -0.105(2) -0.0137(14) 0.6928(11) 0.034(4) Uiso 1 1 d
H67 H 0.024(2) -0.1184(15) 0.7886(13) 0.043(5) Uiso 1 1 d
H89 H -0.224(2) -0.1885(15) 0.8392(13) 0.045(5) Uiso 1 1 d
H101 H -0.362(2) -0.0896(13) 0.7464(11) 0.034(4) Uiso 1 1 d

loop_
_atom_site_aniso_label
_atom_site_aniso_U_11
_atom_site_aniso_U_22
_atom_site_aniso_U_33
_atom_site_aniso_U_23
_atom_site_aniso_U_13
_atom_site_aniso_U_12
B1 0.0288(6) 0.0205(6) 0.0248(7) -0.0037(5) 0.0002(5) 0.0023(5)
S2 0.03765(17) 0.02184(13) 0.02882(15) 0.00023(11) -0.00694(14) -0.00925(12)
B2 0.0266(6) 0.0162(5) 0.0207(5) 0.0003(4) -0.0035(5) -0.0013(5)
B3 0.0356(8) 0.0204(6) 0.0222(6) 0.0018(5) 0.0014(5) -0.0033(6)
B4 0.0331(8) 0.0302(7) 0.0297(6) -0.0045(5) 0.0094(6) -0.0044(6)
B5 0.0285(6) 0.0186(5) 0.0210(6) -0.0004(4) -0.0023(5) -0.0022(5)
B6 0.0234(7) 0.0235(6) 0.0255(6) -0.0030(5) 0.0011(5) -0.0028(5)
B7 0.0303(7) 0.0193(5) 0.0288(6) 0.0015(6) -0.0035(6) 0.0006(5)
B8 0.0422(9) 0.0230(6) 0.0307(7) 0.0041(6) 0.0051(6) -0.0060(6)
B9 0.0314(8) 0.0291(7) 0.0371(7) -0.0040(6) 0.0084(6) -0.0091(6)
B10 0.0234(7) 0.0287(7) 0.0323(7) -0.0053(6) 0.0005(5) 0.0000(5)

loop_
_atom_type_symbol
_atom_type_description
_atom_type_scat_dispersion_real
_atom_type_scat_dispersion_imag
_atom_type_scat_source
B B 0.0013 0.0007 'International Tables Vol C Tables 4.2.6.8 and 6.1.1.4'
H H 0.0000 0.0000 'International Tables Vol C Tables 4.2.6.8 and 6.1.1.4'
S S 0.1246 0.1234 'International Tables Vol C Tables 4.2.6.8 and 6.1.1.4'

loop_
_geom_angle_atom_site_label_1
_geom_angle_atom_site_label_2
_geom_angle_atom_site_label_3
_geom_angle
B5 B1 B10 68.13(8)
B5 B1 B2 61.56(8)
B10 B1 B2 117.69(10)
B5 B1 B3 107.73(10)
B10 B1 B3 107.60(9)
B2 B1 B3 59.96(8)
B5 B1 B4 117.15(9)
B10 B1 B4 61.11(8)
B2 B1 B4 114.14(10)
B3 B1 B4 59.84(8)
B5 B1 H1 115.5(8)
B10 B1 H1 117.3(8)
B2 B1 H1 116.1(8)
B3 B1 H1 126.0(8)
B4 B1 H1 119.3(8)
B2 S2 H2 95.0(9)
B6 B2 B1 110.13(9)
B6 B2 B3 110.30(9)
B1 B2 B3 60.19(8)
B6 B2 B7 61.03(8)
B1 B2 B7 105.88(9)
B3 B2 B7 58.60(8)
B6 B2 B5 60.67(7)
B1 B2 B5 58.37(8)
B3 B2 B5 105.45(9)
B7 B2 B5 104.44(9)
B6 B2 S2 120.40(9)
B1 B2 S2 121.46(8)
B3 B2 S2 119.75(8)
B7 B2 S2 122.89(8)
B5 B2 S2 126.18(8)
B7 B3 B8 68.60(8)
B7 B3 B2 61.16(7)
B8 B3 B2 117.42(10)
B7 B3 B4 117.62(10)
B8 B3 B4 60.86(9)
B2 B3 B4 114.28(10)
B7 B3 B1 107.60(9)
B8 B3 B1 107.36(10)
B2 B3 B1 59.85(8)
B4 B3 B1 60.11(8)
B7 B3 H3 111.5(8)
B8 B3 H3 114.9(8)
B2 B3 H3 116.5(8)
B4 B3 H3 121.3(8)
B1 B3 H3 130.1(8)
B9 B4 B3 110.41(10)
B9 B4 B1 110.19(10)
B3 B4 B1 60.05(8)
B9 B4 B8 60.75(9)
B3 B4 B8 58.82(8)
B1 B4 B8 105.72(10)
B9 B4 B10 60.86(9)
B3 B4 B10 105.74(10)
B1 B4 B10 58.52(8)
B8 B4 B10 104.47(10)
B9 B4 H4 120.1(9)
B3 B4 H4 121.7(9)
B1 B4 H4 120.0(9)
B8 B4 H4 125.9(9)
B10 B4 H4 122.8(8)
B1 B5 B6 108.97(9)
B1 B5 B2 60.07(8)
B6 B5 B2 57.60(7)
B1 B5 B10 56.05(8)
B6 B5 B10 116.98(9)
B2 B5 B10 106.69(9)
B1 B5 H5 123.4(9)
B6 B5 H5 120.0(9)
B2 B5 H5 127.5(9)
B10 B5 H5 115.7(9)
B1 B5 H56 129.6(7)
B6 B5 H56 45.0(7)
B2 B5 H56 100.5(7)
B10 B5 H56 94.1(7)
H5 B5 H56 105.6(11)
B2 B6 B5 61.73(7)
B2 B6 B7 61.32(8)
B5 B6 B7 105.41(9)
B2 B6 H6 129.3(9)
B5 B6 H6 125.6(8)
B7 B6 H6 126.9(8)
B2 B6 H56 104.0(7)
B5 B6 H56 44.4(7)
B7 B6 H56 118.8(7)
H6 B6 H56 108.5(10)
B2 B6 H67 102.8(8)
B5 B6 H67 117.3(8)
B7 B6 H67 44.1(8)
H6 B6 H67 110.9(12)
H56 B6 H67 96.4(10)
B3 B7 B6 108.84(9)
B3 B7 B2 60.24(8)
B6 B7 B2 57.65(7)
B3 B7 B8 55.77(8)
B6 B7 B8 115.98(10)
B2 B7 B8 106.32(9)
B3 B7 H7 124.7(8)
B6 B7 H7 118.0(8)
B2 B7 H7 125.6(8)
B8 B7 H7 118.9(8)
B3 B7 H67 127.9(8)
B6 B7 H67 45.7(7)
B2 B7 H67 100.8(8)
B8 B7 H67 91.8(8)
H7 B7 H67 106.1(11)
B3 B8 B9 109.29(10)
B3 B8 B4 60.32(8)
B9 B8 B4 57.92(9)
B3 B8 B7 55.63(7)
B9 B8 B7 116.90(10)
B4 B8 B7 106.61(9)
B3 B8 H8 124.2(9)
B9 B8 H8 119.1(9)
B4 B8 H8 127.5(9)
B7 B8 H8 116.2(9)
B3 B8 H89 126.1(8)
B9 B8 H89 45.4(8)
B4 B8 H89 100.0(8)
B7 B8 H89 91.0(8)
H8 B8 H89 107.8(11)
B4 B9 B8 61.33(9)
B4 B9 B10 61.50(9)
B8 B9 B10 105.36(10)
B4 B9 H9 131.7(9)
B8 B9 H9 124.4(10)
B10 B9 H9 128.8(10)
B4 B9 H89 101.3(8)
B8 B9 H89 43.2(8)
B10 B9 H89 115.2(8)
H9 B9 H89 109.4(11)
B4 B9 H101 103.2(7)
B8 B9 H101 118.5(7)
B10 B9 H101 43.9(6)
H9 B9 H101 109.8(12)
H89 B9 H101 95.5(11)
B1 B10 B9 109.05(10)
B1 B10 B4 60.37(8)
B9 B10 B4 57.64(8)
B1 B10 B5 55.82(7)
B9 B10 B5 116.40(10)
B4 B10 B5 106.58(9)
B1 B10 H10 122.1(9)
B9 B10 H10 121.5(9)
B4 B10 H10 127.7(9)
B5 B10 H10 115.0(9)
B1 B10 H101 129.0(7)
B9 B10 H101 44.7(7)
B4 B10 H101 100.2(7)
B5 B10 H101 93.5(7)
H10 B10 H101 107.2(11)

loop_
_geom_bond_atom_site_label_1
_geom_bond_atom_site_label_2
_geom_bond_distance
B1 B5 1.7483(18)
B1 B10 1.753(2)
B1 B2 1.779(2)
B1 B3 1.7856(19)
B1 B4 1.787(2)
B1 H1 1.093(15)
S2 B2 1.8726(13)
S2 H2 1.25(2)
B2 B6 1.7309(18)
B2 B3 1.7814(19)
B2 B7 1.7976(18)
B2 B5 1.8054(18)
B3 B7 1.752(2)
B3 B8 1.755(2)
B3 B4 1.782(2)
B3 H3 1.120(15)
B4 B9 1.730(2)
B4 B8 1.791(2)
B4 B10 1.800(2)
B4 H4 1.095(16)
B5 B6 1.787(2)
B5 B10 1.961(2)
B5 H5 0.983(16)
B5 H56 1.251(15)
B6 B7 1.792(2)
B6 H6 1.040(16)
B6 H56 1.263(15)
B6 H67 1.283(16)
B7 B8 1.976(2)
B7 H7 1.068(15)
B7 H67 1.247(17)
B8 B9 1.781(2)
B8 H8 1.056(15)
B8 H89 1.221(17)
B9 B10 1.789(2)
B9 H9 1.014(17)
B9 H89 1.268(17)
B9 H101 1.258(15)
B10 H10 1.046(16)
B10 H101 1.241(14)

loop_
_geom_torsion_atom_site_label_1
_geom_torsion_atom_site_label_2
_geom_torsion_atom_site_label_3
_geom_torsion_atom_site_label_4
_geom_torsion
B5 B1 B2 B6 -33.03(9)
B10 B1 B2 B6 7.26(15)
B3 B1 B2 B6 102.47(10)
B4 B1 B2 B6 75.99(12)
B5 B1 B2 B3 -135.50(9)
B10 B1 B2 B3 -95.21(11)
B4 B1 B2 B3 -26.48(9)
B5 B1 B2 B7 -97.43(9)
B10 B1 B2 B7 -57.14(13)
B3 B1 B2 B7 38.07(9)
B4 B1 B2 B7 11.60(13)
B10 B1 B2 B5 40.29(10)
B3 B1 B2 B5 135.50(9)
B4 B1 B2 B5 109.03(10)
B5 B1 B2 S2 115.85(10)
B10 B1 B2 S2 156.13(9)
B3 B1 B2 S2 -108.65(10)
B4 B1 B2 S2 -135.13(9)
B6 B2 B3 B7 33.81(10)
B1 B2 B3 B7 135.99(10)
B5 B2 B3 B7 97.73(9)
S2 B2 B3 B7 -112.58(10)
B6 B2 B3 B8 -7.17(15)
B1 B2 B3 B8 95.01(12)
B7 B2 B3 B8 -40.98(11)
B5 B2 B3 B8 56.75(14)
S2 B2 B3 B8 -153.55(10)
B6 B2 B3 B4 -75.59(13)
B1 B2 B3 B4 26.58(10)
B7 B2 B3 B4 -109.40(11)
B5 B2 B3 B4 -11.67(13)
S2 B2 B3 B4 138.02(9)
B6 B2 B3 B1 -102.18(10)
B7 B2 B3 B1 -135.99(10)
B5 B2 B3 B1 -38.25(8)
S2 B2 B3 B1 111.44(10)
B5 B1 B3 B7 0.63(13)
B10 B1 B3 B7 72.64(12)
B2 B1 B3 B7 -39.68(9)
B4 B1 B3 B7 112.25(10)
B5 B1 B3 B8 -71.79(12)
B10 B1 B3 B8 0.21(13)
B2 B1 B3 B8 -112.11(11)
B4 B1 B3 B8 39.82(9)
B5 B1 B3 B2 40.32(9)
B10 B1 B3 B2 112.32(11)
B4 B1 B3 B2 151.93(10)
B5 B1 B3 B4 -111.61(10)
B10 B1 B3 B4 -39.61(10)
B2 B1 B3 B4 -151.93(10)
B7 B3 B4 B9 6.83(15)
B8 B3 B4 B9 -33.43(11)
B2 B3 B4 B9 75.65(13)
B1 B3 B4 B9 102.16(12)
B7 B3 B4 B1 -95.33(11)
B8 B3 B4 B1 -135.59(10)
B2 B3 B4 B1 -26.51(9)
B7 B3 B4 B8 40.26(11)
B2 B3 B4 B8 109.08(11)
B1 B3 B4 B8 135.59(10)
B7 B3 B4 B10 -57.38(13)
B8 B3 B4 B10 -97.64(11)
B2 B3 B4 B10 11.44(14)
B1 B3 B4 B10 37.95(9)
B5 B1 B4 B9 -6.91(16)
B10 B1 B4 B9 33.52(11)
B2 B1 B4 B9 -76.01(13)
B3 B1 B4 B9 -102.52(11)
B5 B1 B4 B3 95.61(12)
B10 B1 B4 B3 136.05(10)
B2 B1 B4 B3 26.51(9)
B5 B1 B4 B8 57.15(14)
B10 B1 B4 B8 97.59(11)
B2 B1 B4 B8 -11.95(13)
B3 B1 B4 B8 -38.46(9)
B5 B1 B4 B10 -40.43(11)
B2 B1 B4 B10 -109.54(11)
B3 B1 B4 B10 -136.05(10)
B10 B1 B5 B6 -110.30(10)
B2 B1 B5 B6 31.61(9)
B3 B1 B5 B6 -7.96(12)
B4 B1 B5 B6 -72.57(13)
B10 B1 B5 B2 -141.91(10)
B3 B1 B5 B2 -39.57(9)
B4 B1 B5 B2 -104.18(12)
B2 B1 B5 B10 141.91(10)
B3 B1 B5 B10 102.34(10)
B4 B1 B5 B10 37.73(10)
B6 B2 B5 B1 144.05(10)
B3 B2 B5 B1 39.12(9)
B7 B2 B5 B1 99.98(10)
S2 B2 B5 B1 -108.00(11)
B1 B2 B5 B6 -144.05(10)
B3 B2 B5 B6 -104.93(10)
B7 B2 B5 B6 -44.07(9)
S2 B2 B5 B6 107.95(11)
B6 B2 B5 B10 111.76(9)
B1 B2 B5 B10 -32.29(8)
B3 B2 B5 B10 6.83(11)
B7 B2 B5 B10 67.68(11)
S2 B2 B5 B10 -140.30(9)
B1 B2 B6 B5 32.17(9)
B3 B2 B6 B5 96.77(10)
B7 B2 B6 B5 129.65(9)
S2 B2 B6 B5 -117.10(10)
B1 B2 B6 B7 -97.48(10)
B3 B2 B6 B7 -32.88(9)
B5 B2 B6 B7 -129.65(9)
S2 B2 B6 B7 113.25(10)
B1 B5 B6 B2 -32.55(9)
B10 B5 B6 B2 -93.36(10)
B1 B5 B6 B7 11.94(12)
B2 B5 B6 B7 44.48(8)
B10 B5 B6 B7 -48.87(12)
B8 B3 B7 B6 109.13(10)
B2 B3 B7 B6 -32.17(9)
B4 B3 B7 B6 71.81(12)
B1 B3 B7 B6 6.90(13)
B8 B3 B7 B2 141.30(10)
B4 B3 B7 B2 103.98(11)
B1 B3 B7 B2 39.07(9)
B2 B3 B7 B8 -141.30(10)
B4 B3 B7 B8 -37.32(10)
B1 B3 B7 B8 -102.23(11)
B2 B6 B7 B3 33.17(9)
B5 B6 B7 B3 -11.53(12)
B5 B6 B7 B2 -44.70(8)
B2 B6 B7 B8 93.52(11)
B5 B6 B7 B8 48.82(12)
B6 B2 B7 B3 -143.38(10)
B1 B2 B7 B3 -38.82(9)
B5 B2 B7 B3 -99.50(10)
S2 B2 B7 B3 107.31(11)
B1 B2 B7 B6 104.56(10)
B3 B2 B7 B6 143.38(10)
B5 B2 B7 B6 43.88(9)
S2 B2 B7 B6 -109.31(11)
B6 B2 B7 B8 -110.79(10)
B1 B2 B7 B8 -6.23(12)
B3 B2 B7 B8 32.59(9)
B5 B2 B7 B8 -66.91(11)
S2 B2 B7 B8 139.90(9)
B7 B3 B8 B9 -109.96(11)
B2 B3 B8 B9 -71.86(14)
B4 B3 B8 B9 32.09(10)
B1 B3 B8 B9 -7.38(13)
B7 B3 B8 B4 -142.05(10)
B2 B3 B8 B4 -103.95(12)
B1 B3 B8 B4 -39.47(10)
B2 B3 B8 B7 38.10(10)
B4 B3 B8 B7 142.05(10)
B1 B3 B8 B7 102.58(10)
B9 B4 B8 B3 143.71(11)
B1 B4 B8 B3 39.04(9)
B10 B4 B8 B3 99.86(10)
B3 B4 B8 B9 -143.71(11)
B1 B4 B8 B9 -104.67(11)
B10 B4 B8 B9 -43.86(10)
B9 B4 B8 B7 111.73(11)
B3 B4 B8 B7 -31.99(9)
B1 B4 B8 B7 7.06(13)
B10 B4 B8 B7 67.87(12)
B6 B7 B8 B3 -95.91(11)
B2 B7 B8 B3 -34.44(9)
B3 B7 B8 B9 95.84(12)
B6 B7 B8 B9 -0.07(15)
B2 B7 B8 B9 61.41(13)
B3 B7 B8 B4 33.89(9)
B6 B7 B8 B4 -62.03(13)
B2 B7 B8 B4 -0.55(13)
B3 B4 B9 B8 32.70(10)
B1 B4 B9 B8 97.18(11)
B10 B4 B9 B8 129.81(10)
B3 B4 B9 B10 -97.11(11)
B1 B4 B9 B10 -32.63(10)
B8 B4 B9 B10 -129.81(10)
B3 B8 B9 B4 -33.01(10)
B7 B8 B9 B4 -93.46(11)
B3 B8 B9 B10 11.43(14)
B4 B8 B9 B10 44.43(10)
B7 B8 B9 B10 -49.03(14)
B5 B1 B10 B9 109.52(11)
B2 B1 B10 B9 71.74(13)
B3 B1 B10 B9 6.99(14)
B4 B1 B10 B9 -32.03(10)
B5 B1 B10 B4 141.55(10)
B2 B1 B10 B4 103.77(12)
B3 B1 B10 B4 39.02(9)
B2 B1 B10 B5 -37.78(10)
B3 B1 B10 B5 -102.53(10)
B4 B1 B10 B5 -141.55(10)
B4 B9 B10 B1 33.08(10)
B8 B9 B10 B1 -11.27(14)
B8 B9 B10 B4 -44.34(10)
B4 B9 B10 B5 93.60(11)
B8 B9 B10 B5 49.25(13)
B9 B4 B10 B1 -143.60(11)
B3 B4 B10 B1 -38.67(9)
B8 B4 B10 B1 -99.80(10)
B3 B4 B10 B9 104.93(11)
B1 B4 B10 B9 143.60(11)
B8 B4 B10 B9 43.80(10)
B9 B4 B10 B5 -111.13(11)
B3 B4 B10 B5 -6.20(12)
B1 B4 B10 B5 32.47(8)
B8 B4 B10 B5 -67.33(11)
B6 B5 B10 B1 95.57(11)
B2 B5 B10 B1 33.93(9)
B1 B5 B10 B9 -95.93(12)
B6 B5 B10 B9 -0.37(15)
B2 B5 B10 B9 -62.00(12)
B1 B5 B10 B4 -34.33(9)
B6 B5 B10 B4 61.23(12)
B2 B5 B10 B4 -0.40(12)
